data_4001575
loop_
_publ_author_name
'Zhang, Xinnan'
'Johnson, James P.'
'Kampf, Jeff W.'
'Matzger, Adam J.'

_publ_section_title
;
 Ring Fusion Effects on the Solid-State Properties of \a-Oligothiophenes
;
_journal_issue 15
_journal_name_full 'Chemistry of Materials'
_journal_page_first 3470
_journal_paper_doi 10.1021/cm0609348
_journal_volume 18
_journal_year 2006
_chemical_formula_sum 'C12 H6 S4'
_chemical_formula_weight 278.41
_chemical_name_systematic
;
 ?
;
_space_group_IT_number 2
_symmetry_cell_setting triclinic
_symmetry_space_group_name_Hall '-P 1'
_symmetry_space_group_name_H-M 'P -1'
_atom_sites_solution_hydrogens geom
_atom_sites_solution_primary direct
_atom_sites_solution_secondary difmap
_audit_creation_method SHELXL-97
_cell_angle_alpha 85.131(7)
_cell_angle_beta 88.367(7)
_cell_angle_gamma 89.927(8)
_cell_formula_units_Z 2
_cell_length_a 5.7668(16)
_cell_length_b 7.551(2)
_cell_length_c 12.884(4)
_cell_measurement_temperature 153(2)
_cell_volume 558.8(3)
_computing_cell_refinement 'Bruker SMART'
_computing_data_collection 'Bruker SMART'
_computing_data_reduction 'Bruker SHELXTL'
_computing_molecular_graphics 'Bruker SHELXTL'
_computing_publication_material 'Bruker SHELXTL'
_computing_structure_refinement 'Bruker SHELXTL'
_computing_structure_solution 'Bruker SHELXTL'
_diffrn_ambient_temperature 153(2)
_diffrn_measured_fraction_theta_full 0.948
_diffrn_measured_fraction_theta_max 0.948
_diffrn_measurement_device_type 'CCD area detector'
_diffrn_measurement_method 'phi and omega scans'
_diffrn_radiation_monochromator graphite
_diffrn_radiation_source 'fine-focus sealed tube'
_diffrn_radiation_type MoK\a
_diffrn_radiation_wavelength 0.77500
_diffrn_reflns_av_R_equivalents 0.0603
_diffrn_reflns_av_sigmaI/netI 0.0777
_diffrn_reflns_limit_h_max 7
_diffrn_reflns_limit_h_min -7
_diffrn_reflns_limit_k_max 10
_diffrn_reflns_limit_k_min -9
_diffrn_reflns_limit_l_max 17
_diffrn_reflns_limit_l_min -17
_diffrn_reflns_number 6121
_diffrn_reflns_theta_full 31.67
_diffrn_reflns_theta_max 31.67
_diffrn_reflns_theta_min 1.73
_exptl_absorpt_coefficient_mu 0.812
_exptl_absorpt_correction_T_max 0.9839
_exptl_absorpt_correction_T_min 0.8544
_exptl_absorpt_correction_type multi-scan
_exptl_absorpt_process_details
;
  Blessing, R. Acta Cryst. (1995) A51 33-38.
  Sheldrick, G.  SADABS (Version 2.10) Bruker/Siemens area
  detector absorption and other corrections, University of
  Gottingen, Germany 2003.
;
_exptl_crystal_colour yellow
_exptl_crystal_density_diffrn 1.655
_exptl_crystal_density_method 'not measured'
_exptl_crystal_description needle
_exptl_crystal_F_000 284
_exptl_crystal_size_max 0.20
_exptl_crystal_size_mid 0.02
_exptl_crystal_size_min 0.02
_refine_diff_density_max 1.172
_refine_diff_density_min -1.304
_refine_diff_density_rms 0.147
_refine_ls_extinction_method none
_refine_ls_goodness_of_fit_ref 1.125
_refine_ls_hydrogen_treatment constr
_refine_ls_matrix_type full
_refine_ls_number_parameters 146
_refine_ls_number_reflns 2750
_refine_ls_number_restraints 0
_refine_ls_restrained_S_all 1.125
_refine_ls_R_factor_all 0.0972
_refine_ls_R_factor_gt 0.0810
_refine_ls_shift/su_max 0.000
_refine_ls_shift/su_mean 0.000
_refine_ls_structure_factor_coef Fsqd
_refine_ls_weighting_details 'calc w=1/[\s^2^(Fo^2^)+(0.1434P)^2^+0.2381P] where P=(Fo^2^+2Fc^2^)/3'
_refine_ls_weighting_scheme calc
_refine_ls_wR_factor_gt 0.2328
_refine_ls_wR_factor_ref 0.2434
_reflns_number_gt 2070
_reflns_number_total 2750
_reflns_threshold_expression >2sigma(I)
_cod_data_source_file cm0609348si20060422_113449.cif
_cod_data_source_block t2
_cod_depositor_comments
;
The following automatic conversions were performed:

'_symmetry_cell_setting' value 'Triclinic' changed to 'triclinic'
according to /home/saulius/struct/CIF-dictionaries/cif_core.dic
dictionary named 'cif_core.dic' version 2.4.1 from 2010-06-29.

Automatic conversion script
Id: cif_fix_values 1715 2011-07-08 13:25:40Z adriana 
;
_cod_original_sg_symbol_H-M P-1
_cod_database_code 4001575

loop_
_symmetry_equiv_pos_as_xyz
'x, y, z'
'-x, -y, -z'

loop_
_atom_site_label
_atom_site_type_symbol
_atom_site_fract_x
_atom_site_fract_y
_atom_site_fract_z
_atom_site_U_iso_or_equiv
_atom_site_adp_type
_atom_site_occupancy
_atom_site_symmetry_multiplicity
_atom_site_calc_flag
_atom_site_refinement_flags
_atom_site_disorder_assembly
_atom_site_disorder_group
S1 S 0.4006(6) 0.4368(4) 0.85852(19) 0.0424(9) Uani 0.173(3) 1 d P A 1
C10 C 0.52334(17) 0.46689(15) 0.63676(7) 0.0278(3) Uani 0.173(3) 1 d P A 1
H10 H 0.4091 0.4154 0.5996 0.033 Uiso 0.173(3) 1 calc PR A 1
S3 S 0.9140(5) 0.6350(4) 0.68884(19) 0.0343(8) Uani 0.173(3) 1 d P A 1
C12 C 0.80062(16) 0.61249(14) 0.91014(7) 0.0239(3) Uani 0.173(3) 1 d P A 1
H12 H 0.9158 0.6646 0.9464 0.029 Uiso 0.173(3) 1 calc PR A 1
C9 C 0.4006(6) 0.4368(4) 0.85852(19) 0.0424(9) Uani 0.827(3) 1 d P A 2
H9 H 0.2598 0.3764 0.8616 0.051 Uiso 0.827(3) 1 calc PR A 2
S4 S 0.52334(17) 0.46689(15) 0.63676(7) 0.0278(3) Uani 0.827(3) 1 d P A 2
C11 C 0.9140(5) 0.6350(4) 0.68884(19) 0.0343(8) Uani 0.827(3) 1 d P A 2
H11 H 1.0565 0.6930 0.6854 0.041 Uiso 0.827(3) 1 calc PR A 2
S2 S 0.80062(16) 0.61249(14) 0.91014(7) 0.0239(3) Uani 0.827(3) 1 d P A 2
C13 C 1.4161(3) -0.0514(2) 0.68634(12) 0.0338(4) Uani 0.50 1 d P B 1
H13 H 1.5591 -0.1077 0.6816 0.041 Uiso 0.50 1 calc PR B 1
S5 S 1.2957(3) -0.0808(2) 0.90812(11) 0.0288(4) Uani 0.50 1 d P B 1
C15 C 0.8654(3) 0.1175(2) 0.85694(12) 0.0381(5) Uani 0.50 1 d P B 1
H15 H 0.7243 0.1768 0.8609 0.046 Uiso 0.50 1 calc PR B 1
S7 S 1.0119(2) 0.1288(2) 0.63678(11) 0.0278(4) Uani 0.50 1 d P B 1
S8 S 1.4161(3) -0.0514(2) 0.68634(12) 0.0338(4) Uani 0.50 1 d P B 2
C14 C 1.2957(3) -0.0808(2) 0.90812(11) 0.0288(4) Uani 0.50 1 d P B 2
H14 H 1.4140 -0.1421 0.9432 0.035 Uiso 0.50 1 calc PR B 2
S6 S 0.8654(3) 0.1175(2) 0.85694(12) 0.0381(5) Uani 0.50 1 d P B 2
C16 C 1.0119(2) 0.1288(2) 0.63678(11) 0.0278(4) Uani 0.50 1 d P B 2
H16 H 0.8939 0.1882 0.6005 0.033 Uiso 0.50 1 calc PR B 2
C1 C 0.5379(5) 0.5070(4) 0.9456(2) 0.0197(7) Uani 1 1 d . . .
C2 C 0.5585(5) 0.4934(4) 0.7650(2) 0.0215(7) Uani 1 1 d . . .
C3 C 0.7787(6) 0.5713(5) 0.6030(3) 0.0281(8) Uani 1 1 d . . .
H3 H 0.8312 0.5878 0.5340 0.034 Uiso 1 1 calc R A 1
C4 C 0.7618(6) 0.5817(5) 0.7823(3) 0.0224(7) Uani 1 1 d . A .
C5 C 1.0378(5) 0.0097(4) 0.9454(2) 0.0197(7) Uani 1 1 d . . .
C6 C 1.2499(6) -0.0152(5) 0.7845(3) 0.0259(7) Uani 1 1 d . . .
C7 C 1.2531(6) 0.0420(6) 0.5994(3) 0.0328(9) Uani 1 1 d . . .
H7 H 1.2961 0.0462 0.5291 0.039 Uiso 1 1 calc R B 1
C8 C 1.0478(6) 0.0756(5) 0.7604(3) 0.0246(7) Uani 1 1 d . B .

loop_
_atom_site_aniso_label
_atom_site_aniso_U_11
_atom_site_aniso_U_22
_atom_site_aniso_U_33
_atom_site_aniso_U_23
_atom_site_aniso_U_13
_atom_site_aniso_U_12
S1 0.0580(19) 0.0413(17) 0.0272(13) -0.0004(11) 0.0045(11) 0.0249(14)
C10 0.0255(6) 0.0347(6) 0.0239(5) -0.0066(4) -0.0018(4) -0.0012(4)
S3 0.0395(15) 0.0305(14) 0.0317(13) 0.0019(10) 0.0064(10) 0.0074(11)
C12 0.0200(5) 0.0268(6) 0.0248(5) -0.0014(4) -0.0029(3) -0.0036(4)
C9 0.0580(19) 0.0413(17) 0.0272(13) -0.0004(11) 0.0045(11) 0.0249(14)
S4 0.0255(6) 0.0347(6) 0.0239(5) -0.0066(4) -0.0018(4) -0.0012(4)
C11 0.0395(15) 0.0305(14) 0.0317(13) 0.0019(10) 0.0064(10) 0.0074(11)
S2 0.0200(5) 0.0268(6) 0.0248(5) -0.0014(4) -0.0029(3) -0.0036(4)
C13 0.0319(8) 0.0344(9) 0.0349(8) -0.0039(6) 0.0042(6) 0.0002(7)
S5 0.0270(8) 0.0292(8) 0.0306(7) -0.0073(6) 0.0037(5) -0.0041(6)
C15 0.0441(10) 0.0378(9) 0.0325(8) -0.0036(7) 0.0007(7) -0.0095(8)
S7 0.0250(7) 0.0285(8) 0.0291(7) 0.0006(6) 0.0022(5) 0.0022(6)
S8 0.0319(8) 0.0344(9) 0.0349(8) -0.0039(6) 0.0042(6) 0.0002(7)
C14 0.0270(8) 0.0292(8) 0.0306(7) -0.0073(6) 0.0037(5) -0.0041(6)
S6 0.0441(10) 0.0378(9) 0.0325(8) -0.0036(7) 0.0007(7) -0.0095(8)
C16 0.0250(7) 0.0285(8) 0.0291(7) 0.0006(6) 0.0022(5) 0.0022(6)
C1 0.0154(14) 0.0172(15) 0.0265(16) -0.0012(12) -0.0032(11) -0.0006(12)
C2 0.0173(15) 0.0201(16) 0.0268(16) 0.0004(12) -0.0042(12) -0.0016(13)
C3 0.0246(18) 0.032(2) 0.0270(17) -0.0023(14) 0.0027(13) 0.0048(15)
C4 0.0200(16) 0.0193(16) 0.0281(16) -0.0007(12) -0.0062(12) -0.0001(13)
C5 0.0124(14) 0.0180(15) 0.0289(16) -0.0032(12) -0.0019(11) 0.0022(12)
C6 0.0199(16) 0.0220(17) 0.0362(18) -0.0029(14) -0.0050(13) -0.0032(14)
C7 0.031(2) 0.038(2) 0.0296(18) -0.0026(15) 0.0046(14) -0.0100(17)
C8 0.0172(15) 0.0215(17) 0.0354(18) -0.0056(13) 0.0003(12) -0.0007(13)

loop_
_atom_type_symbol
_atom_type_description
_atom_type_scat_dispersion_real
_atom_type_scat_dispersion_imag
_atom_type_scat_source
C C 0.0033 0.0016 'International Tables Vol C Tables 4.2.6.8 and 6.1.1.4'
H H 0.0000 0.0000 'International Tables Vol C Tables 4.2.6.8 and 6.1.1.4'
S S 0.1246 0.1234 'International Tables Vol C Tables 4.2.6.8 and 6.1.1.4'

loop_
_geom_angle_atom_site_label_1
_geom_angle_atom_site_label_2
_geom_angle_atom_site_label_3
_geom_angle
_geom_angle_site_symmetry_1
C2 S1 C1 100.3(3) .
C3 C10 C2 91.80(16) .
C3 S3 C4 102.0(3) .
C4 C12 C1 91.13(16) .
C7 C13 C6 96.2(2) .
C6 S5 C5 90.88(18) .
C8 C15 C5 91.22(18) .
C7 S7 C8 95.01(19) .
C1 C1 S1 124.1(3) 2_667
C1 C1 C12 118.9(3) 2_667
S1 C1 C12 116.9(2) .
C4 C2 S1 118.1(3) .
C4 C2 C10 112.4(3) .
S1 C2 C10 129.5(2) .
S3 C3 C10 116.9(2) .
C2 C4 S3 116.9(3) .
C2 C4 C12 113.5(3) .
S3 C4 C12 129.7(2) .
C5 C5 C15 119.3(3) 2_757
C5 C5 S5 119.7(3) 2_757
C15 C5 S5 121.0(2) .
C8 C6 C13 115.2(3) .
C8 C6 S5 118.4(3) .
C13 C6 S5 126.3(2) .
C13 C7 S7 118.3(2) .
C6 C8 S7 115.3(3) .
C6 C8 C15 118.4(3) .
S7 C8 C15 126.3(2) .

loop_
_geom_bond_atom_site_label_1
_geom_bond_atom_site_label_2
_geom_bond_distance
_geom_bond_site_symmetry_2
S1 C2 1.521(4) .
S1 C1 1.523(4) .
C10 C3 1.699(4) .
C10 C2 1.699(3) .
S3 C3 1.484(4) .
S3 C4 1.497(4) .
C12 C4 1.703(3) .
C12 C1 1.744(3) .
C13 C7 1.601(4) .
C13 C6 1.606(4) .
S5 C6 1.656(4) .
S5 C5 1.709(3) .
C15 C8 1.657(4) .
C15 C5 1.690(3) .
S7 C7 1.615(4) .
S7 C8 1.629(4) .
C1 C1 1.450(6) 2_667
C2 C4 1.383(5) .
C5 C5 1.457(6) 2_757
C6 C8 1.381(5) .
